data_4085712
loop_
_publ_author_name
'Greenacre, Victoria K.'
'Trathen, Nicola'
'Crossley, Ian R.'

_publ_section_title
;
 Ruthenaphosphaalkenyls: Synthesis, Structures, and Their Conversion to
 \h2-Phosphaalkene Complexes
;
_journal_issue 11
_journal_name_full Organometallics
_journal_page_first 2533
_journal_paper_doi 10.1021/om5012177
_journal_volume 34
_journal_year 2015
_chemical_formula_moiety 'C41 H40 Cl O P3 Ru Si, 2(C4 H10 O)'
_chemical_formula_sum 'C49 H60 Cl O3 P3 Ru Si'
_chemical_formula_weight 954.49
_chemical_name_systematic
;
 ?
;
_space_group_crystal_system monoclinic
_space_group_IT_number 14
_space_group_name_Hall '-P 2yn'
_space_group_name_H-M_alt 'P 1 21/n 1'
_symmetry_space_group_name_Hall '-P 2yn'
_symmetry_space_group_name_H-M 'P 1 21/n 1'
_atom_sites_solution_hydrogens geom
_audit_creation_date 2014-11-24
_audit_creation_method
;
Olex2 1.2
(compiled 2014.09.19 svn.r3010 for OlexSys, GUI svn.r4874)
;
_cell_angle_alpha 90
_cell_angle_beta 95.201(5)
_cell_angle_gamma 90
_cell_formula_units_Z 4
_cell_length_a 9.7961(5)
_cell_length_b 34.2580(17)
_cell_length_c 14.8457(7)
_cell_measurement_reflns_used 4709
_cell_measurement_temperature 173.15
_cell_measurement_theta_max 70.6420
_cell_measurement_theta_min 3.9080
_cell_volume 4961.6(4)
_computing_cell_refinement
'CrysAlisPro, Agilent Technologies, Version 1.171.36.32 (release 02-08-2013 CrysAlis171 .NET) (compiled Aug 2 2013,16:46:58)'
_computing_data_collection
'CrysAlisPro, Agilent Technologies, Version 1.171.36.32 (release 02-08-2013 CrysAlis171 .NET) (compiled Aug 2 2013,16:46:58)'
_computing_data_reduction
'CrysAlisPro, Agilent Technologies, Version 1.171.36.32 (release 02-08-2013 CrysAlis171 .NET) (compiled Aug 2 2013,16:46:58)'
_computing_molecular_graphics 'Olex2 (Dolomanov et al., 2009)'
_computing_publication_material 'Olex2 (Dolomanov et al., 2009)'
_computing_structure_refinement 'ShelXL (Sheldrick, 2008)'
_diffrn_ambient_temperature 173.15
_diffrn_detector_area_resol_mean 16.1033
_diffrn_measured_fraction_theta_full 0.984
_diffrn_measured_fraction_theta_max 0.960
_diffrn_measurement_device_type 'Xcalibur, Eos, Gemini ultra'
_diffrn_measurement_method '\w scans'
_diffrn_orient_matrix_UB_11 0.0237960000
_diffrn_orient_matrix_UB_12 0.0444111000
_diffrn_orient_matrix_UB_13 -0.0039523000
_diffrn_orient_matrix_UB_21 0.0863763000
_diffrn_orient_matrix_UB_22 -0.0057515000
_diffrn_orient_matrix_UB_23 -0.0806805000
_diffrn_orient_matrix_UB_31 -0.1299816000
_diffrn_orient_matrix_UB_32 0.0043291000
_diffrn_orient_matrix_UB_33 -0.0657910000
_diffrn_radiation_monochromator mirror
_diffrn_radiation_type CuK\a
_diffrn_radiation_wavelength 1.5418
_diffrn_reflns_av_R_equivalents 0.0890
_diffrn_reflns_av_unetI/netI 0.1410
_diffrn_reflns_laue_measured_fraction_full 0.984
_diffrn_reflns_laue_measured_fraction_max 0.960
_diffrn_reflns_limit_h_max 11
_diffrn_reflns_limit_h_min -12
_diffrn_reflns_limit_k_max 18
_diffrn_reflns_limit_k_min -41
_diffrn_reflns_limit_l_max 14
_diffrn_reflns_limit_l_min -18
_diffrn_reflns_number 15639
_diffrn_reflns_point_group_measured_fraction_full 0.984
_diffrn_reflns_point_group_measured_fraction_max 0.960
_diffrn_reflns_theta_full 67.680
_diffrn_reflns_theta_max 70.946
_diffrn_reflns_theta_min 3.256
_diffrn_source 'Enhance Ultra (Cu) X-ray Source'
_exptl_absorpt_coefficient_mu 4.491
_exptl_absorpt_correction_T_max 0.874
_exptl_absorpt_correction_T_min 0.489
_exptl_absorpt_correction_type gaussian
_exptl_absorpt_process_details
'CrysAlisPro, Agilent Technologies, Version 1.171.36.32 (release 02-08-2013 CrysAlis171 .NET) (compiled Aug 2 2013,16:46:58) Numerical absorption correction based on gaussian integration over a multifaceted crystal model'
_exptl_crystal_colour 'light yellow'
_exptl_crystal_colour_modifier light
_exptl_crystal_colour_primary yellow
_exptl_crystal_density_diffrn 1.278
_exptl_crystal_description
;
;
_exptl_crystal_F_000 1992
_exptl_crystal_size_max 0.31
_exptl_crystal_size_mid 0.03
_exptl_crystal_size_min 0.03
_refine_diff_density_max 1.866
_refine_diff_density_min -1.799
_refine_diff_density_rms 0.145
_refine_ls_extinction_method none
_refine_ls_goodness_of_fit_ref 1.109
_refine_ls_hydrogen_treatment mixed
_refine_ls_matrix_type full
_refine_ls_number_parameters 473
_refine_ls_number_reflns 9180
_refine_ls_number_restraints 21
_refine_ls_restrained_S_all 1.109
_refine_ls_R_factor_all 0.1138
_refine_ls_R_factor_gt 0.0876
_refine_ls_shift/su_max 0.015
_refine_ls_shift/su_mean 0.001
_refine_ls_structure_factor_coef Fsqd
_refine_ls_weighting_details 'w=1/[\s^2^(Fo^2^)+(0.1365P)^2^+7.2920P] where P=(Fo^2^+2Fc^2^)/3'
_refine_ls_weighting_scheme calc
_refine_ls_wR_factor_gt 0.2484
_refine_ls_wR_factor_ref 0.2864
_reflns_Friedel_coverage 0.000
_reflns_number_gt 6502
_reflns_number_total 9180
_reflns_threshold_expression 'I > 2\s(I)'
_cod_data_source_file om5012177_si_003.cif
_cod_data_source_block compound_2
_cod_depositor_comments 'Adding full bibliography for 4085712--4085714.cif.'
_cod_database_code 4085712
_shelxl_version_number 2013-4
_chemical_oxdiff_formula 'C45 H60 O3 Cl1 P3 Si1 Ru1'
_shelx_space_group_comment
;
The symmetry employed for this shelxl refinement is uniquely defined
by the following loop, which should always be used as a source of
symmetry information in preference to the above space-group names.
They are only intended as comments.
;
_shelx_estimated_absorpt_t_max 0.877
_shelx_estimated_absorpt_t_min 0.337
_reflns_odcompleteness_completeness 98.41
_reflns_odcompleteness_iscentric 1
_reflns_odcompleteness_theta 66.97
_olex2_refinement_description
;
1. Others
 Fixed Uiso: H1(0.075) H2A(0.133) H2B(0.133) H2C(0.133) H3A(0.189) H3B(0.189)
 H3C(0.189) H4A(0.158) H4B(0.158) H4C(0.158) H7(0.094) H8(0.13) H9(0.093)
 H10(0.078) H11(0.067) H13(0.063) H14(0.082) H15(0.096) H16(0.087) H17(0.067)
 H19(0.08) H20(0.093) H21(0.105) H22(0.099) H23(0.077) H25(0.07) H26(0.089)
 H27(0.084) H28(0.077) H29(0.061) H31(0.048) H32(0.07) H33(0.069) H34(0.082)
 H35(0.062) H37(0.064) H38(0.073) H39(0.081) H40(0.081) H41(0.065) H1SA(0.296)
 H1SB(0.296) H2SA(0.489) H2SB(0.489) H2SC(0.489) H3SA(0.364) H3SB(0.364)
 H4SA(0.447) H4SB(0.447) H4SC(0.447) H5SA(0.304) H5SB(0.304) H6SA(0.335)
 H6SB(0.335) H6SC(0.335) H7SA(0.389) H7SB(0.389) H8SA(0.363) H8SB(0.363)
 H8SC(0.363)
 Fixed X: H1(0.2928) H2A(0.729) H2B(0.6592) H2C(0.7055) H3A(0.475) H3B(0.3256)
 H3C(0.4041) H4A(0.5702) H4B(0.5417) H4C(0.4163) H7(0.0699) H8(0.0364)
 H9(0.0736) H10(0.1534) H11(0.192) H13(0.4444) H14(0.5663) H15(0.4545)
 H16(0.2217) H17(0.1004) H19(-0.1131) H20(-0.3217) H21(-0.3299) H22(-0.132)
 H23(0.083) H25(0.4392) H26(0.3535) H27(0.1319) H28(0.0067) H29(0.0967)
 H31(0.5968) H32(0.8256) H33(0.8859) H34(0.7172) H35(0.49) H37(0.3417)
 H38(0.2387) H39(0.0918) H40(0.0473) H41(0.152) H1SA(0.305) H1SB(0.3788)
 H2SA(0.1891) H2SB(0.1039) H2SC(0.1773) H3SA(0.4939) H3SB(0.4214) H4SA(0.4673)
 H4SB(0.3764) H4SC(0.3057) H5SA(0.563) H5SB(0.6091) H6SA(0.7966) H6SB(0.7844)
 H6SC(0.8302) H7SA(0.425) H7SB(0.3843) H8SA(0.3826) H8SB(0.5397) H8SC(0.4988)
 Fixed Y: H1(0.6476) H2A(0.5995) H2B(0.5872) H2C(0.6314) H3A(0.565)
 H3B(0.5816) H3C(0.5545) H4A(0.6502) H4B(0.6828) H4C(0.6634) H7(0.5973)
 H8(0.5569) H9(0.4909) H10(0.4628) H11(0.5022) H13(0.5607) H14(0.5165)
 H15(0.482) H16(0.4921) H17(0.5358) H19(0.5622) H20(0.5768) H21(0.6135)
 H22(0.6394) H23(0.6265) H25(0.7669) H26(0.7865) H27(0.7684) H28(0.7263)
 H29(0.7043) H31(0.6725) H32(0.6896) H33(0.755) H34(0.8022) H35(0.786)
 H37(0.7194) H38(0.7575) H39(0.8085) H40(0.8197) H41(0.7824) H1SA(0.5103)
 H1SB(0.4856) H2SA(0.5128) H2SB(0.4909) H2SC(0.4662) H3SA(0.4411) H3SB(0.4652)
 H4SA(0.4049) H4SB(0.3888) H4SC(0.4129) H5SA(0.8864) H5SB(0.9248) H6SA(0.9006)
 H6SB(0.8595) H6SC(0.8977) H7SA(0.9078) H7SB(0.8653) H8SA(0.8641) H8SB(0.8775)
 H8SC(0.8354)
 Fixed Z: H1(0.726) H2A(0.6798) H2B(0.769) H2C(0.7554) H3A(0.5648) H3B(0.5788)
 H3C(0.6547) H4A(0.5344) H4B(0.6076) H4C(0.5469) H7(0.7877) H8(0.6628)
 H9(0.6705) H10(0.8097) H11(0.9391) H13(1.0083) H14(1.1061) H15(1.2128)
 H16(1.2236) H17(1.1269) H19(0.924) H20(0.979) H21(1.1109) H22(1.1791)
 H23(1.1257) H25(1.1208) H26(1.257) H27(1.2864) H28(1.1882) H29(1.0569)
 H31(0.9945) H32(0.989) H33(0.9708) H34(0.9492) H35(0.957) H37(0.7813)
 H38(0.665) H39(0.6983) H40(0.8486) H41(0.9635) H1SA(0.5475) H1SB(0.4737)
 H2SA(0.4139) H2SB(0.4858) H2SC(0.4124) H3SA(0.5998) H3SB(0.6751) H4SA(0.7187)
 H4SB(0.6315) H4SC(0.7071) H5SA(0.8005) H5SB(0.8576) H6SA(0.784) H6SB(0.8341)
 H6SC(0.8913) H7SA(0.9714) H7SB(0.9304) H8SA(1.0919) H8SB(1.102) H8SC(1.0614)
;
_olex2_computing_structure_refinement_long 'ShelXL (Sheldrick, 2008)'
_olex2_submission_special_instructions 'No special instructions were received'

loop_
_space_group_symop_operation_xyz
'x, y, z'
'-x+1/2, y+1/2, -z+1/2'
'-x, -y, -z'
'x-1/2, -y-1/2, z-1/2'

loop_
_atom_site_label
_atom_site_type_symbol
_atom_site_fract_x
_atom_site_fract_y
_atom_site_fract_z
_atom_site_U_iso_or_equiv
_atom_site_adp_type
_atom_site_occupancy
_atom_site_site_symmetry_order
_atom_site_calc_flag
_atom_site_refinement_flags_posn
_atom_site_refinement_flags_adp
Ru Ru 0.27048(6) 0.64797(2) 0.96129(4) 0.0362(2) Uani 1 1 d . U
Cl Cl 0.3941(2) 0.64060(6) 1.10829(14) 0.0526(5) Uani 1 1 d . .
P1 P 0.4104(2) 0.62990(6) 0.85879(15) 0.0459(5) Uani 1 1 d . .
P2 P 0.17153(19) 0.58508(5) 0.97630(14) 0.0383(4) Uani 1 1 d . .
P3 P 0.33694(18) 0.71447(5) 0.97176(13) 0.0355(4) Uani 1 1 d . .
Si Si 0.4947(4) 0.61935(9) 0.6663(2) 0.0699(8) Uani 1 1 d . .
O1 O 0.0455(8) 0.6693(2) 0.8282(6) 0.0710(19) Uani 1 1 d . U
C1 C 0.3765(12) 0.6356(3) 0.7480(7) 0.063(2) Uani 1 1 d . .
H1 H 0.2928 0.6476 0.7260 0.075 Uiso 1 1 calc R .
C5 C 0.6677(15) 0.6080(5) 0.7245(10) 0.089(4) Uani 1 1 d . .
H2A H 0.7290 0.5995 0.6798 0.133 Uiso 1 1 calc R .
H2B H 0.6592 0.5872 0.7690 0.133 Uiso 1 1 calc R .
H2C H 0.7055 0.6314 0.7554 0.133 Uiso 1 1 calc R .
C3 C 0.415(3) 0.5748(5) 0.6093(12) 0.126(8) Uani 1 1 d . .
H3A H 0.4750 0.5650 0.5648 0.189 Uiso 1 1 calc R .
H3B H 0.3256 0.5816 0.5788 0.189 Uiso 1 1 calc R .
H3C H 0.4041 0.5545 0.6547 0.189 Uiso 1 1 calc R .
C4 C 0.507(2) 0.6587(5) 0.5782(11) 0.105(6) Uani 1 1 d . .
H4A H 0.5702 0.6502 0.5344 0.158 Uiso 1 1 calc R .
H4B H 0.5417 0.6828 0.6076 0.158 Uiso 1 1 calc R .
H4C H 0.4163 0.6634 0.5469 0.158 Uiso 1 1 calc R .
C2 C 0.1366(10) 0.6590(3) 0.8806(4) 0.0505(19) Uani 1 1 d . U
C20 C 0.1368(9) 0.5538(3) 0.8765(6) 0.0464(18) Uani 1 1 d . .
C21 C 0.0882(17) 0.5701(3) 0.7932(7) 0.078(4) Uani 1 1 d . .
H7 H 0.0699 0.5973 0.7877 0.094 Uiso 1 1 calc R .
C22 C 0.068(2) 0.5457(5) 0.7195(11) 0.108(6) Uani 1 1 d . .
H8 H 0.0364 0.5569 0.6628 0.130 Uiso 1 1 calc R .
C23 C 0.0899(15) 0.5066(4) 0.7231(9) 0.077(3) Uani 1 1 d . .
H9 H 0.0736 0.4909 0.6705 0.093 Uiso 1 1 calc R .
C24 C 0.1370(11) 0.4901(3) 0.8056(9) 0.065(3) Uani 1 1 d . .
H10 H 0.1534 0.4628 0.8097 0.078 Uiso 1 1 calc R .
C25 C 0.1603(9) 0.5135(3) 0.8827(8) 0.055(2) Uani 1 1 d . .
H11 H 0.1920 0.5022 0.9391 0.067 Uiso 1 1 calc R .
C30 C 0.2617(9) 0.5523(2) 1.0592(6) 0.0436(17) Uani 1 1 d . .
C31 C 0.3990(9) 0.5468(3) 1.0521(7) 0.053(2) Uani 1 1 d . .
H13 H 0.4444 0.5607 1.0083 0.063 Uiso 1 1 calc R .
C32 C 0.4710(11) 0.5204(3) 1.1103(9) 0.068(3) Uani 1 1 d . .
H14 H 0.5663 0.5165 1.1061 0.082 Uiso 1 1 calc R .
C33 C 0.4051(15) 0.5001(4) 1.1736(10) 0.080(3) Uani 1 1 d . .
H15 H 0.4545 0.4820 1.2128 0.096 Uiso 1 1 calc R .
C34 C 0.2674(13) 0.5060(4) 1.1798(8) 0.073(3) Uani 1 1 d . .
H16 H 0.2217 0.4921 1.2236 0.087 Uiso 1 1 calc R .
C35 C 0.1956(11) 0.5319(3) 1.1226(7) 0.056(2) Uani 1 1 d . .
H17 H 0.1004 0.5358 1.1269 0.067 Uiso 1 1 calc R .
C40 C 0.0043(8) 0.5926(2) 1.0182(7) 0.048(2) Uani 1 1 d . .
C45 C -0.1153(10) 0.5781(3) 0.9763(9) 0.066(3) Uani 1 1 d . .
H19 H -0.1131 0.5622 0.9240 0.080 Uiso 1 1 calc R .
C44 C -0.2392(10) 0.5865(4) 1.0096(10) 0.077(4) Uani 1 1 d . .
H20 H -0.3217 0.5768 0.9790 0.093 Uiso 1 1 calc R .
C43 C -0.2449(12) 0.6087(4) 1.0868(12) 0.088(5) Uani 1 1 d . .
H21 H -0.3299 0.6135 1.1109 0.105 Uiso 1 1 calc R .
C42 C -0.1277(14) 0.6234(3) 1.1271(11) 0.082(4) Uani 1 1 d . .
H22 H -0.1320 0.6394 1.1791 0.099 Uiso 1 1 calc R .
C41 C 0.0013(11) 0.6160(3) 1.0957(8) 0.064(3) Uani 1 1 d . .
H23 H 0.0830 0.6265 1.1257 0.077 Uiso 1 1 calc R .
C50 C 0.2758(9) 0.7335(2) 1.0769(5) 0.0422(16) Uani 1 1 d . .
C55 C 0.3517(10) 0.7582(3) 1.1351(7) 0.058(2) Uani 1 1 d . .
H25 H 0.4392 0.7669 1.1208 0.070 Uiso 1 1 calc R .
C54 C 0.2996(13) 0.7705(4) 1.2154(7) 0.074(3) Uani 1 1 d . .
H26 H 0.3535 0.7865 1.2570 0.089 Uiso 1 1 calc R .
C53 C 0.1697(12) 0.7592(4) 1.2336(6) 0.070(3) Uani 1 1 d . .
H27 H 0.1319 0.7684 1.2864 0.084 Uiso 1 1 calc R .
C52 C 0.0954(11) 0.7345(4) 1.1751(7) 0.064(3) Uani 1 1 d . .
H28 H 0.0067 0.7263 1.1882 0.077 Uiso 1 1 calc R .
C51 C 0.1486(10) 0.7215(3) 1.0967(6) 0.0509(19) Uani 1 1 d . .
H29 H 0.0967 0.7043 1.0569 0.061 Uiso 1 1 calc R .
C70 C 0.5161(8) 0.7273(2) 0.9718(5) 0.0398(16) Uani 1 1 d . .
C75 C 0.6204(7) 0.6990(2) 0.9844(5) 0.0399(15) Uani 1 1 d . .
H31 H 0.5968 0.6725 0.9945 0.048 Uiso 1 1 calc R .
C74 C 0.7565(10) 0.7091(3) 0.9824(7) 0.058(2) Uani 1 1 d . .
H32 H 0.8256 0.6896 0.9890 0.070 Uiso 1 1 calc R .
C73 C 0.7921(9) 0.7479(3) 0.9707(7) 0.058(2) Uani 1 1 d . .
H33 H 0.8859 0.7550 0.9708 0.069 Uiso 1 1 calc R .
C72 C 0.6926(12) 0.7758(3) 0.9592(9) 0.069(3) Uani 1 1 d . .
H34 H 0.7172 0.8022 0.9492 0.082 Uiso 1 1 calc R .
C71 C 0.5574(10) 0.7660(3) 0.9619(7) 0.051(2) Uani 1 1 d . .
H35 H 0.4900 0.7860 0.9570 0.062 Uiso 1 1 calc R .
C60 C 0.2580(7) 0.7464(2) 0.8834(6) 0.0388(15) Uani 1 1 d . .
C65 C 0.2819(10) 0.7399(3) 0.7951(6) 0.053(2) Uani 1 1 d . .
H37 H 0.3417 0.7194 0.7813 0.064 Uiso 1 1 calc R .
C64 C 0.2210(12) 0.7625(3) 0.7258(6) 0.061(2) Uani 1 1 d . .
H38 H 0.2387 0.7575 0.6650 0.073 Uiso 1 1 calc R .
C63 C 0.1337(12) 0.7926(3) 0.7454(8) 0.068(3) Uani 1 1 d . .
H39 H 0.0918 0.8085 0.6983 0.081 Uiso 1 1 calc R .
C62 C 0.1081(12) 0.7994(3) 0.8350(8) 0.067(3) Uani 1 1 d . .
H40 H 0.0473 0.8197 0.8486 0.081 Uiso 1 1 calc R .
C61 C 0.1691(10) 0.7772(3) 0.9027(7) 0.054(2) Uani 1 1 d . .
H41 H 0.1520 0.7824 0.9635 0.065 Uiso 1 1 calc R .
O1S O 0.288(2) 0.4508(7) 0.5645(15) 0.175(8) Uiso 1 1 d . .
O2S O 0.597(3) 0.8756(9) 0.9386(18) 0.212(11) Uiso 1 1 d . .
C1S C 0.297(4) 0.4869(12) 0.508(3) 0.25(2) Uiso 1 1 d . .
H1SA H 0.3050 0.5103 0.5475 0.296 Uiso 1 1 calc R .
H1SB H 0.3788 0.4856 0.4737 0.296 Uiso 1 1 calc R .
C2S C 0.184(5) 0.4894(16) 0.451(4) 0.33(3) Uiso 1 1 d . .
H2SA H 0.1891 0.5128 0.4139 0.489 Uiso 1 1 calc R .
H2SB H 0.1039 0.4909 0.4858 0.489 Uiso 1 1 calc R .
H2SC H 0.1773 0.4662 0.4124 0.489 Uiso 1 1 calc R .
C3S C 0.410(5) 0.4433(16) 0.632(4) 0.30(3) Uiso 1 1 d . .
H3SA H 0.4939 0.4411 0.5998 0.364 Uiso 1 1 calc R .
H3SB H 0.4214 0.4652 0.6751 0.364 Uiso 1 1 calc R .
C4S C 0.388(5) 0.4103(15) 0.675(3) 0.30(3) Uiso 1 1 d . .
H4SA H 0.4673 0.4049 0.7187 0.447 Uiso 1 1 calc R .
H4SB H 0.3764 0.3888 0.6315 0.447 Uiso 1 1 calc R .
H4SC H 0.3057 0.4129 0.7071 0.447 Uiso 1 1 calc R .
C5S C 0.624(4) 0.8964(14) 0.852(3) 0.25(2) Uiso 1 1 d . .
H5SA H 0.5630 0.8864 0.8005 0.304 Uiso 1 1 calc R .
H5SB H 0.6091 0.9248 0.8576 0.304 Uiso 1 1 calc R .
C6S C 0.772(4) 0.8878(13) 0.839(3) 0.223(18) Uiso 1 1 d . .
H6SA H 0.7966 0.9006 0.7840 0.335 Uiso 1 1 calc R .
H6SB H 0.7844 0.8595 0.8341 0.335 Uiso 1 1 calc R .
H6SC H 0.8302 0.8977 0.8913 0.335 Uiso 1 1 calc R .
C7S C 0.453(4) 0.8800(18) 0.970(3) 0.32(3) Uiso 1 1 d . .
H7SA H 0.4250 0.9078 0.9714 0.389 Uiso 1 1 calc R .
H7SB H 0.3843 0.8653 0.9304 0.389 Uiso 1 1 calc R .
C8S C 0.470(4) 0.8627(12) 1.065(3) 0.24(2) Uiso 1 1 d . .
H8SA H 0.3826 0.8641 1.0919 0.363 Uiso 1 1 calc R .
H8SB H 0.5397 0.8775 1.1020 0.363 Uiso 1 1 calc R .
H8SC H 0.4988 0.8354 1.0614 0.363 Uiso 1 1 calc R .

loop_
_atom_site_aniso_label
_atom_site_aniso_U_11
_atom_site_aniso_U_22
_atom_site_aniso_U_33
_atom_site_aniso_U_23
_atom_site_aniso_U_13
_atom_site_aniso_U_12
Ru 0.0360(3) 0.0310(3) 0.0433(3) 0.0035(2) 0.0129(2) -0.0012(2)
Cl 0.0648(12) 0.0466(10) 0.0473(10) 0.0059(8) 0.0088(9) -0.0021(9)
P1 0.0508(11) 0.0426(10) 0.0467(10) -0.0003(8) 0.0174(9) 0.0024(8)
P2 0.0337(9) 0.0307(8) 0.0518(10) 0.0058(8) 0.0104(7) -0.0020(7)
P3 0.0347(9) 0.0296(8) 0.0444(9) 0.0024(7) 0.0149(7) -0.0009(6)
Si 0.103(2) 0.0568(15) 0.0545(14) 0.0039(12) 0.0339(15) 0.0162(15)
O1 0.058(4) 0.051(4) 0.100(5) 0.000(4) -0.015(3) 0.001(3)
C1 0.075(6) 0.067(6) 0.051(5) -0.004(5) 0.023(5) 0.006(5)
C5 0.086(9) 0.107(11) 0.079(8) 0.014(8) 0.032(7) 0.028(8)
C3 0.22(2) 0.081(10) 0.088(10) -0.036(9) 0.056(13) -0.030(13)
C4 0.166(17) 0.075(8) 0.082(9) 0.026(7) 0.052(10) 0.013(10)
C2 0.066(5) 0.068(5) 0.015(3) -0.009(3) -0.010(3) -0.027(4)
C20 0.045(4) 0.040(4) 0.055(4) -0.001(3) 0.006(4) -0.009(3)
C21 0.139(12) 0.050(5) 0.043(5) -0.004(4) -0.009(6) -0.011(6)
C22 0.186(19) 0.067(8) 0.069(7) -0.005(7) -0.002(9) -0.025(10)
C23 0.101(9) 0.059(6) 0.075(7) -0.014(6) 0.024(7) -0.017(6)
C24 0.060(6) 0.049(5) 0.088(7) -0.013(5) 0.019(5) -0.001(4)
C25 0.046(4) 0.041(4) 0.082(6) -0.007(4) 0.018(4) -0.007(4)
C30 0.044(4) 0.032(3) 0.056(4) -0.002(3) 0.012(3) -0.003(3)
C31 0.039(4) 0.049(5) 0.070(5) 0.010(4) 0.006(4) 0.006(4)
C32 0.050(5) 0.058(5) 0.095(8) 0.022(6) -0.004(5) 0.014(4)
C33 0.090(9) 0.055(6) 0.092(8) 0.017(6) -0.011(7) 0.016(6)
C34 0.080(7) 0.068(6) 0.070(6) 0.025(6) 0.010(6) -0.003(6)
C35 0.059(5) 0.053(5) 0.057(5) 0.021(4) 0.013(4) 0.004(4)
C40 0.039(4) 0.036(4) 0.072(5) 0.014(4) 0.025(4) 0.004(3)
C45 0.044(5) 0.062(6) 0.095(8) 0.024(6) 0.018(5) 0.000(4)
C44 0.032(4) 0.091(8) 0.109(9) 0.045(8) 0.010(5) 0.004(5)
C43 0.051(6) 0.079(7) 0.141(13) 0.048(9) 0.054(7) 0.027(6)
C42 0.084(9) 0.059(6) 0.115(10) 0.020(6) 0.066(8) 0.022(6)
C41 0.054(5) 0.058(5) 0.083(7) 0.009(5) 0.026(5) 0.003(4)
C50 0.051(4) 0.036(3) 0.042(4) 0.003(3) 0.012(3) 0.002(3)
C55 0.050(5) 0.067(6) 0.059(5) -0.015(5) 0.016(4) -0.009(4)
C54 0.078(7) 0.097(9) 0.049(5) -0.017(6) 0.016(5) -0.001(7)
C53 0.077(7) 0.097(8) 0.040(4) -0.017(5) 0.025(4) -0.002(6)
C52 0.062(6) 0.074(6) 0.061(5) 0.000(5) 0.029(5) -0.001(5)
C51 0.050(5) 0.055(5) 0.050(4) -0.005(4) 0.015(4) -0.009(4)
C70 0.038(4) 0.043(4) 0.040(3) -0.001(3) 0.017(3) -0.002(3)
C75 0.031(3) 0.045(4) 0.045(4) 0.007(3) 0.006(3) 0.000(3)
C74 0.046(5) 0.062(5) 0.071(6) 0.000(5) 0.030(4) -0.002(4)
C73 0.040(4) 0.068(6) 0.066(5) 0.007(5) 0.016(4) -0.014(4)
C72 0.068(6) 0.051(5) 0.091(8) -0.001(5) 0.029(6) -0.019(5)
C71 0.054(5) 0.038(4) 0.063(5) 0.001(4) 0.013(4) -0.002(4)
C60 0.031(3) 0.036(3) 0.051(4) 0.004(3) 0.011(3) -0.002(3)
C65 0.064(5) 0.046(4) 0.054(5) 0.007(4) 0.024(4) 0.007(4)
C64 0.076(6) 0.061(5) 0.046(4) 0.013(4) 0.012(4) 0.006(5)
C63 0.070(6) 0.061(6) 0.071(6) 0.027(5) 0.002(5) 0.005(5)
C62 0.068(6) 0.059(6) 0.075(6) 0.010(5) 0.010(5) 0.023(5)
C61 0.055(5) 0.044(4) 0.066(5) 0.004(4) 0.025(4) 0.014(4)

loop_
_atom_type_symbol
_atom_type_description
_atom_type_scat_dispersion_real
_atom_type_scat_dispersion_imag
_atom_type_scat_source
C C 0.0181 0.0091 'International Tables Vol C Tables 4.2.6.8 and 6.1.1.4'
H H 0.0000 0.0000 'International Tables Vol C Tables 4.2.6.8 and 6.1.1.4'
O O 0.0492 0.0322 'International Tables Vol C Tables 4.2.6.8 and 6.1.1.4'
Si Si 0.2541 0.3302 'International Tables Vol C Tables 4.2.6.8 and 6.1.1.4'
P P 0.2955 0.4335 'International Tables Vol C Tables 4.2.6.8 and 6.1.1.4'
Cl Cl 0.3639 0.7018 'International Tables Vol C Tables 4.2.6.8 and 6.1.1.4'
Ru Ru 0.0552 3.2960 'International Tables Vol C Tables 4.2.6.8 and 6.1.1.4'

loop_
_exptl_crystal_face_index_h
_exptl_crystal_face_index_k
_exptl_crystal_face_index_l
_exptl_crystal_face_perp_dist
_exptl_oxdiff_crystal_face_indexfrac_h
_exptl_oxdiff_crystal_face_indexfrac_k
_exptl_oxdiff_crystal_face_indexfrac_l
_exptl_oxdiff_crystal_face_x
_exptl_oxdiff_crystal_face_y
_exptl_oxdiff_crystal_face_z
0 1 0 0.0165 -0.0001 1.0012 -0.0001 0.0445 -0.0058 0.0043
0 -1 0 0.0165 0.0001 -1.0012 0.0001 -0.0445 0.0058 -0.0043
-5 -1 -5 0.1785 -5.0141 -0.9786 -4.9960 -0.1430 -0.0244 0.9762
5 1 5 0.0446 5.0141 0.9786 4.9960 0.1430 0.0244 -0.9762
0 0 -1 0.0173 -0.0011 0.0020 -0.9991 0.0040 0.0805 0.0659
0 0 1 0.0164 0.0011 -0.0020 0.9991 -0.0040 -0.0805 -0.0659

loop_
_geom_angle_atom_site_label_1
_geom_angle_atom_site_label_2
_geom_angle_atom_site_label_3
_geom_angle
P1 Ru Cl 107.45(9)
P1 Ru P2 95.36(7)
P1 Ru P3 97.45(7)
P2 Ru Cl 89.76(7)
P3 Ru Cl 85.92(7)
P3 Ru P2 167.18(7)
C2 Ru Cl 159.0(3)
C2 Ru P1 93.6(3)
C2 Ru P2 88.4(3)
C2 Ru P3 91.3(3)
C1 P1 Ru 124.4(4)
C20 P2 Ru 120.0(3)
C30 P2 Ru 116.2(3)
C30 P2 C20 103.1(4)
C40 P2 Ru 106.8(3)
C40 P2 C20 104.6(4)
C40 P2 C30 104.5(4)
C50 P3 Ru 106.7(3)
C70 P3 Ru 119.6(3)
C70 P3 C50 107.7(4)
C70 P3 C60 101.7(3)
C60 P3 Ru 115.7(3)
C60 P3 C50 104.4(4)
C1 Si C5 110.9(6)
C1 Si C3 106.5(8)
C1 Si C4 109.0(6)
C5 Si C3 111.1(10)
C5 Si C4 110.8(9)
C3 Si C4 108.5(9)
P1 C1 Si 122.5(7)
P1 C1 H1 118.7
Si C1 H1 118.7
Si C5 H2A 109.5
Si C5 H2B 109.5
Si C5 H2C 109.5
H2A C5 H2B 109.5
H2A C5 H2C 109.5
H2B C5 H2C 109.5
Si C3 H3A 109.5
Si C3 H3B 109.5
Si C3 H3C 109.5
H3A C3 H3B 109.5
H3A C3 H3C 109.5
H3B C3 H3C 109.5
Si C4 H4A 109.5
Si C4 H4B 109.5
Si C4 H4C 109.5
H4A C4 H4B 109.5
H4A C4 H4C 109.5
H4B C4 H4C 109.5
O1 C2 Ru 175.0(9)
C21 C20 P2 120.2(7)
C25 C20 P2 120.3(8)
C25 C20 C21 119.5(10)
C20 C21 H7 120.9
C22 C21 C20 118.2(12)
C22 C21 H7 120.9
C21 C22 H8 118.1
C23 C22 C21 123.8(15)
C23 C22 H8 118.1
C22 C23 H9 120.8
C22 C23 C24 118.5(13)
C24 C23 H9 120.8
C23 C24 H10 119.9
C23 C24 C25 120.2(10)
C25 C24 H10 119.9
C20 C25 C24 119.9(11)
C20 C25 H11 120.1
C24 C25 H11 120.1
C31 C30 P2 116.7(7)
C31 C30 C35 120.4(9)
C35 C30 P2 122.8(7)
C30 C31 H13 120.5
C30 C31 C32 119.1(9)
C32 C31 H13 120.5
C31 C32 H14 119.8
C33 C32 C31 120.5(10)
C33 C32 H14 119.8
C32 C33 H15 120.2
C34 C33 C32 119.6(11)
C34 C33 H15 120.2
C33 C34 H16 119.9
C33 C34 C35 120.2(11)
C35 C34 H16 119.9
C30 C35 H17 119.9
C34 C35 C30 120.1(10)
C34 C35 H17 119.9
C45 C40 P2 123.4(8)
C45 C40 C41 120.0(9)
C41 C40 P2 116.5(7)
C40 C45 H19 119.9
C40 C45 C44 120.3(13)
C44 C45 H19 119.9
C45 C44 H20 119.5
C43 C44 C45 121.0(13)
C43 C44 H20 119.5
C44 C43 H21 120.7
C42 C43 C44 118.6(9)
C42 C43 H21 120.7
C43 C42 H22 118.6
C43 C42 C41 122.8(14)
C41 C42 H22 118.6
C40 C41 C42 117.3(12)
C40 C41 H23 121.3
C42 C41 H23 121.3
C55 C50 P3 123.4(7)
C51 C50 P3 116.7(7)
C51 C50 C55 119.9(8)
C50 C55 H25 120.0
C50 C55 C54 120.0(10)
C54 C55 H25 120.0
C55 C54 H26 120.2
C53 C54 C55 119.7(11)
C53 C54 H26 120.2
C54 C53 H27 120.2
C52 C53 C54 119.6(9)
C52 C53 H27 120.2
C53 C52 H28 119.7
C53 C52 C51 120.6(10)
C51 C52 H28 119.7
C50 C51 C52 120.1(9)
C50 C51 H29 120.0
C52 C51 H29 120.0
C75 C70 P3 121.7(6)
C71 C70 P3 121.3(7)
C71 C70 C75 117.0(7)
C70 C75 H31 119.5
C74 C75 C70 120.9(8)
C74 C75 H31 119.5
C75 C74 H32 120.1
C75 C74 C73 119.8(10)
C73 C74 H32 120.1
C74 C73 H33 120.0
C72 C73 C74 120.1(9)
C72 C73 H33 120.0
C73 C72 H34 119.8
C73 C72 C71 120.4(9)
C71 C72 H34 119.8
C70 C71 H35 119.2
C72 C71 C70 121.7(9)
C72 C71 H35 119.2
C65 C60 P3 119.5(6)
C65 C60 C61 118.4(8)
C61 C60 P3 122.1(7)
C60 C65 H37 119.2
C60 C65 C64 121.6(9)
C64 C65 H37 119.2
C65 C64 H38 120.2
C65 C64 C63 119.5(9)
C63 C64 H38 120.2
C64 C63 H39 120.3
C64 C63 C62 119.4(10)
C62 C63 H39 120.3
C63 C62 H40 119.7
C61 C62 C63 120.6(10)
C61 C62 H40 119.7
C60 C61 H41 119.8
C62 C61 C60 120.5(9)
C62 C61 H41 119.8
C1S O1S C3S 115(3)
C5S O2S C7S 117(4)
O1S C1S H1SA 110.0
O1S C1S H1SB 110.0
H1SA C1S H1SB 108.3
C2S C1S O1S 109(3)
C2S C1S H1SA 110.0
C2S C1S H1SB 110.0
C1S C2S H2SA 109.5
C1S C2S H2SB 109.5
C1S C2S H2SC 109.5
H2SA C2S H2SB 109.5
H2SA C2S H2SC 109.5
H2SB C2S H2SC 109.5
O1S C3S H3SA 110.0
O1S C3S H3SB 110.0
H3SA C3S H3SB 108.4
C4S C3S O1S 108(3)
C4S C3S H3SA 110.0
C4S C3S H3SB 110.0
C3S C4S H4SA 109.5
C3S C4S H4SB 109.5
C3S C4S H4SC 109.5
H4SA C4S H4SB 109.5
H4SA C4S H4SC 109.5
H4SB C4S H4SC 109.5
O2S C5S H5SA 110.7
O2S C5S H5SB 110.7
H5SA C5S H5SB 108.8
C6S C5S O2S 105(3)
C6S C5S H5SA 110.7
C6S C5S H5SB 110.7
C5S C6S H6SA 109.5
C5S C6S H6SB 109.5
C5S C6S H6SC 109.5
H6SA C6S H6SB 109.5
H6SA C6S H6SC 109.5
H6SB C6S H6SC 109.5
O2S C7S H7SA 111.3
O2S C7S H7SB 111.3
H7SA C7S H7SB 109.2
C8S C7S O2S 102(3)
C8S C7S H7SA 111.3
C8S C7S H7SB 111.3
C7S C8S H8SA 109.5
C7S C8S H8SB 109.5
C7S C8S H8SC 109.5
H8SA C8S H8SB 109.5
H8SA C8S H8SC 109.5
H8SB C8S H8SC 109.5

loop_
_geom_bond_atom_site_label_1
_geom_bond_atom_site_label_2
_geom_bond_distance
Ru Cl 2.411(2)
Ru P1 2.226(2)
Ru P2 2.3812(18)
Ru P3 2.3708(18)
Ru C2 1.735(9)
P1 C1 1.660(11)
P2 C20 1.836(9)
P2 C30 1.833(9)
P2 C40 1.823(7)
P3 C50 1.840(8)
P3 C70 1.809(8)
P3 C60 1.825(8)
Si C1 1.836(10)
Si C5 1.872(15)
Si C3 1.879(17)
Si C4 1.890(13)
O1 C2 1.183(12)
C1 H1 0.9500
C5 H2A 0.9800
C5 H2B 0.9800
C5 H2C 0.9800
C3 H3A 0.9800
C3 H3B 0.9800
C3 H3C 0.9800
C4 H4A 0.9800
C4 H4B 0.9800
C4 H4C 0.9800
C20 C21 1.401(15)
C20 C25 1.399(13)
C21 H7 0.9500
C21 C22 1.378(18)
C22 H8 0.9500
C22 C23 1.36(2)
C23 H9 0.9500
C23 C24 1.39(2)
C24 H10 0.9500
C24 C25 1.400(16)
C25 H11 0.9500
C30 C31 1.371(13)
C30 C35 1.380(12)
C31 H13 0.9500
C31 C32 1.396(14)
C32 H14 0.9500
C32 C33 1.377(19)
C33 H15 0.9500
C33 C34 1.38(2)
C34 H16 0.9500
C34 C35 1.377(15)
C35 H17 0.9500
C40 C45 1.370(16)
C40 C41 1.404(16)
C45 H19 0.9500
C45 C44 1.382(16)
C44 H20 0.9500
C44 C43 1.38(2)
C43 H21 0.9500
C43 C42 1.34(2)
C42 H22 0.9500
C42 C41 1.410(14)
C41 H23 0.9500
C50 C55 1.379(14)
C50 C51 1.369(13)
C55 H25 0.9500
C55 C54 1.402(14)
C54 H26 0.9500
C54 C53 1.381(18)
C53 H27 0.9500
C53 C52 1.371(17)
C52 H28 0.9500
C52 C51 1.391(13)
C51 H29 0.9500
C70 C75 1.408(11)
C70 C71 1.399(12)
C75 H31 0.9500
C75 C74 1.381(12)
C74 H32 0.9500
C74 C73 1.389(15)
C73 H33 0.9500
C73 C72 1.365(17)
C72 H34 0.9500
C72 C71 1.371(15)
C71 H35 0.9500
C60 C65 1.371(12)
C60 C61 1.413(11)
C65 H37 0.9500
C65 C64 1.379(14)
C64 H38 0.9500
C64 C63 1.389(17)
C63 H39 0.9500
C63 C62 1.394(17)
C62 H40 0.9500
C62 C61 1.355(15)
C61 H41 0.9500
O1S C1S 1.50(3)
O1S C3S 1.50(4)
O2S C5S 1.51(3)
O2S C7S 1.53(4)
C1S H1SA 0.9900
C1S H1SB 0.9900
C1S C2S 1.33(4)
C2S H2SA 0.9800
C2S H2SB 0.9800
C2S H2SC 0.9800
C3S H3SA 0.9900
C3S H3SB 0.9900
C3S C4S 1.33(4)
C4S H4SA 0.9800
C4S H4SB 0.9800
C4S H4SC 0.9800
C5S H5SA 0.9900
C5S H5SB 0.9900
C5S C6S 1.51(4)
C6S H6SA 0.9800
C6S H6SB 0.9800
C6S H6SC 0.9800
C7S H7SA 0.9900
C7S H7SB 0.9900
C7S C8S 1.52(4)
C8S H8SA 0.9800
C8S H8SB 0.9800
C8S H8SC 0.9800
